data_4326523
loop_
_publ_author_name
'Cesar M. Manna'
'Gad Armony'
'Edit Y. Tshuva'

_publ_section_title
;
 New Insights on the Active Species and Mechanism of Cytotoxicity of
 Salan-Ti(IV) Complexes: A Stereochemical Study
;
_journal_name_full 'Inorganic Chemistry'
_journal_page_first 10284
_journal_page_last 10291
_journal_paper_doi 10.1021/ic201340m
_journal_volume 50
_journal_year 2011
_chemical_absolute_configuration ad
_chemical_formula_moiety 'C88 H112 N8 O12 Ti4, C H2 Cl2'
_chemical_formula_sum 'C89 H114 Cl2 N8 O12 Ti4'
_chemical_formula_weight 1750.38
_chemical_name_systematic
; 
 ? 
;
_space_group_IT_number 5
_symmetry_cell_setting monoclinic
_symmetry_space_group_name_Hall 'C 2y'
_symmetry_space_group_name_H-M 'C 1 2 1'
_atom_sites_solution_hydrogens geom
_atom_sites_solution_primary direct
_atom_sites_solution_secondary difmap
_audit_creation_method SHELXL-97
_cell_angle_alpha 90.00
_cell_angle_beta 100.928(2)
_cell_angle_gamma 90.00
_cell_formula_units_Z 4
_cell_length_a 22.568(3)
_cell_length_b 13.3559(15)
_cell_length_c 31.153(4)
_cell_measurement_temperature 173(1)
_cell_volume 9220(2)
_computing_cell_refinement 'Bruker SMART'
_computing_data_collection 'Bruker SMART'
_computing_data_reduction 'Bruker SAINT'
_computing_molecular_graphics 'Bruker SHELXTL'
_computing_publication_material 'Bruker SHELXTL'
_computing_structure_refinement 'SHELXL-97 (Sheldrick, 1997)'
_computing_structure_solution 'SHELXS-97 (Sheldrick, 1990)'
_diffrn_ambient_temperature 173(1)
_diffrn_measured_fraction_theta_full 0.992
_diffrn_measured_fraction_theta_max 0.992
_diffrn_measurement_device_type 'CCD area detector'
_diffrn_measurement_method 'phi and omega scans'
_diffrn_radiation_monochromator graphite
_diffrn_radiation_source 'fine-focus sealed tube'
_diffrn_radiation_type MoK\a
_diffrn_radiation_wavelength 0.71073
_diffrn_reflns_av_R_equivalents 0.0623
_diffrn_reflns_av_sigmaI/netI 0.0922
_diffrn_reflns_limit_h_max 28
_diffrn_reflns_limit_h_min -28
_diffrn_reflns_limit_k_max 16
_diffrn_reflns_limit_k_min -16
_diffrn_reflns_limit_l_max 39
_diffrn_reflns_limit_l_min -39
_diffrn_reflns_number 50725
_diffrn_reflns_theta_full 27.00
_diffrn_reflns_theta_max 27.00
_diffrn_reflns_theta_min 2.07
_exptl_absorpt_coefficient_mu 0.453
_exptl_absorpt_correction_type none
_exptl_crystal_colour yellow
_exptl_crystal_density_diffrn 1.261
_exptl_crystal_description needle
_exptl_crystal_F_000 3688
_exptl_crystal_size_max 0.42
_exptl_crystal_size_mid 0.12
_exptl_crystal_size_min 0.09
_refine_diff_density_max 1.124
_refine_diff_density_min -0.524
_refine_diff_density_rms 0.117
_refine_ls_abs_structure_details 'Flack H D (1983), Acta Cryst. A39, 876-881'
_refine_ls_abs_structure_Flack 0.09(3)
_refine_ls_extinction_method none
_refine_ls_goodness_of_fit_ref 1.129
_refine_ls_hydrogen_treatment constr
_refine_ls_matrix_type full
_refine_ls_number_parameters 1066
_refine_ls_number_reflns 19798
_refine_ls_number_restraints 1
_refine_ls_restrained_S_all 1.129
_refine_ls_R_factor_all 0.1028
_refine_ls_R_factor_gt 0.0896
_refine_ls_shift/su_max 0.002
_refine_ls_shift/su_mean 0.000
_refine_ls_structure_factor_coef Fsqd
_refine_ls_weighting_details 'calc w=1/[\s^2^(Fo^2^)+(0.1140P)^2^+23.0109P] where P=(Fo^2^+2Fc^2^)/3'
_refine_ls_weighting_scheme calc
_refine_ls_wR_factor_gt 0.2196
_refine_ls_wR_factor_ref 0.2274
_reflns_number_gt 16893
_reflns_number_total 19798
_reflns_threshold_expression >2sigma(I)
_cod_data_source_file ic201340m_si_002_3.cif
_cod_data_source_block Ti4(u_O)4(r,r_L1)4
_cod_original_cell_volume 9219.4(18)
_cod_database_code 4326523

loop_
_symmetry_equiv_pos_as_xyz
'x, y, z'
'-x, y, -z'
'x+1/2, y+1/2, z'
'-x+1/2, y+1/2, -z'

loop_
_atom_site_label
_atom_site_type_symbol
_atom_site_fract_x
_atom_site_fract_y
_atom_site_fract_z
_atom_site_U_iso_or_equiv
_atom_site_adp_type
_atom_site_occupancy
_atom_site_symmetry_multiplicity
_atom_site_calc_flag
_atom_site_refinement_flags
C1 C 0.3822(3) -0.2280(4) 0.49834(18) 0.0175(12) Uani 1 1 d .
C2 C 0.4050(3) -0.3196(6) 0.4871(2) 0.0367(17) Uani 1 1 d .
H2 H 0.4261 -0.3215 0.4634 0.044 Uiso 1 1 calc R
C3 C 0.3983(3) -0.4049(5) 0.5084(3) 0.0351(17) Uani 1 1 d .
H3 H 0.4151 -0.4654 0.5000 0.042 Uiso 1 1 calc R
C4 C 0.3670(3) -0.4057(6) 0.5427(3) 0.0395(18) Uani 1 1 d .
C5 C 0.3454(3) -0.3138(6) 0.5542(2) 0.0324(15) Uani 1 1 d .
H5 H 0.3249 -0.3122 0.5782 0.039 Uiso 1 1 calc R
C6 C 0.3517(2) -0.2257(5) 0.5331(2) 0.0213(12) Uani 1 1 d .
C7 C 0.3327(3) -0.1321(5) 0.5543(2) 0.0289(14) Uani 1 1 d .
H7A H 0.2959 -0.1481 0.5660 0.035 Uiso 1 1 calc R
H7B H 0.3649 -0.1153 0.5796 0.035 Uiso 1 1 calc R
C8 C 0.3134(3) 0.0491(5) 0.5535(2) 0.0221(13) Uani 1 1 d .
H8 H 0.3491 0.0509 0.5781 0.026 Uiso 1 1 calc R
C9 C 0.2565(3) 0.0453(6) 0.5742(2) 0.0338(16) Uani 1 1 d .
H9A H 0.2200 0.0438 0.5508 0.041 Uiso 1 1 calc R
H9B H 0.2570 -0.0163 0.5919 0.041 Uiso 1 1 calc R
C10 C 0.2546(3) 0.1368(6) 0.6030(2) 0.0388(18) Uani 1 1 d .
H10A H 0.2175 0.1346 0.6156 0.047 Uiso 1 1 calc R
H10B H 0.2897 0.1354 0.6275 0.047 Uiso 1 1 calc R
C11 C 0.2555(4) 0.2326(6) 0.5775(3) 0.044(2) Uani 1 1 d .
H11A H 0.2568 0.2904 0.5976 0.052 Uiso 1 1 calc R
H11B H 0.2181 0.2376 0.5552 0.052 Uiso 1 1 calc R
C12 C 0.3102(3) 0.2365(5) 0.5552(2) 0.0292(14) Uani 1 1 d .
H12A H 0.3074 0.2970 0.5365 0.035 Uiso 1 1 calc R
H12B H 0.3474 0.2422 0.5777 0.035 Uiso 1 1 calc R
C13 C 0.3151(3) 0.1441(5) 0.5270(2) 0.0229(13) Uani 1 1 d .
H13 H 0.2796 0.1436 0.5023 0.028 Uiso 1 1 calc R
C14 C 0.3708(3) 0.2204(5) 0.4733(2) 0.0280(14) Uani 1 1 d .
H14A H 0.3610 0.2865 0.4846 0.034 Uiso 1 1 calc R
H14B H 0.4120 0.2246 0.4669 0.034 Uiso 1 1 calc R
C15 C 0.3272(3) 0.1997(5) 0.4314(2) 0.0261(14) Uani 1 1 d .
C16 C 0.3122(3) 0.2807(6) 0.4023(2) 0.0328(16) Uani 1 1 d .
H16 H 0.3285 0.3448 0.4110 0.039 Uiso 1 1 calc R
C17 C 0.2754(3) 0.2717(7) 0.3622(2) 0.0403(19) Uani 1 1 d .
C18 C 0.2492(3) 0.1779(7) 0.3513(2) 0.041(2) Uani 1 1 d .
H18 H 0.2220 0.1704 0.3242 0.050 Uiso 1 1 calc R
C19 C 0.2616(3) 0.0961(6) 0.3784(2) 0.0287(15) Uani 1 1 d .
H19 H 0.2429 0.0334 0.3702 0.034 Uiso 1 1 calc R
C20 C 0.3026(3) 0.1066(5) 0.4186(2) 0.0227(13) Uani 1 1 d .
C21 C 0.3588(5) -0.5011(7) 0.5691(4) 0.065(3) Uani 1 1 d .
H21A H 0.3182 -0.5283 0.5591 0.097 Uiso 1 1 calc R
H21B H 0.3642 -0.4844 0.6002 0.097 Uiso 1 1 calc R
H21C H 0.3889 -0.5512 0.5648 0.097 Uiso 1 1 calc R
C22 C 0.2601(4) 0.3592(8) 0.3316(3) 0.059(3) Uani 1 1 d .
H22A H 0.2179 0.3783 0.3303 0.089 Uiso 1 1 calc R
H22B H 0.2662 0.3404 0.3024 0.089 Uiso 1 1 calc R
H22C H 0.2863 0.4159 0.3424 0.089 Uiso 1 1 calc R
C23 C 0.4892(3) 0.2406(5) 0.3947(2) 0.0328(16) Uani 1 1 d .
C24 C 0.4965(3) 0.3325(6) 0.4128(3) 0.0415(18) Uani 1 1 d .
H24 H 0.5208 0.3401 0.4410 0.050 Uiso 1 1 calc R
C25 C 0.4685(4) 0.4186(7) 0.3906(4) 0.063(3) Uani 1 1 d .
H25 H 0.4746 0.4818 0.4047 0.075 Uiso 1 1 calc R
C26 C 0.4336(4) 0.4136(6) 0.3503(4) 0.052(2) Uani 1 1 d .
C27 C 0.4239(4) 0.3162(6) 0.3321(3) 0.0420(19) Uani 1 1 d .
H27 H 0.3979 0.3081 0.3046 0.050 Uiso 1 1 calc R
C28 C 0.4512(3) 0.2327(5) 0.3534(2) 0.0311(15) Uani 1 1 d .
C29 C 0.4407(3) 0.1310(5) 0.3297(2) 0.0265(14) Uani 1 1 d .
H29A H 0.4089 0.1382 0.3033 0.032 Uiso 1 1 calc R
H29B H 0.4783 0.1095 0.3204 0.032 Uiso 1 1 calc R
C30 C 0.4046(3) -0.0412(4) 0.33590(18) 0.0198(12) Uani 1 1 d .
H30 H 0.4370 -0.0615 0.3198 0.024 Uiso 1 1 calc R
C31 C 0.3441(3) -0.0358(5) 0.3031(2) 0.0261(14) Uani 1 1 d .
H31A H 0.3124 -0.0103 0.3183 0.031 Uiso 1 1 calc R
H31B H 0.3481 0.0123 0.2796 0.031 Uiso 1 1 calc R
C32 C 0.3249(3) -0.1356(6) 0.2830(2) 0.0356(17) Uani 1 1 d .
H32A H 0.3543 -0.1585 0.2652 0.043 Uiso 1 1 calc R
H32B H 0.2850 -0.1293 0.2635 0.043 Uiso 1 1 calc R
C33 C 0.3212(4) -0.2131(6) 0.3192(3) 0.0417(19) Uani 1 1 d .
H33A H 0.2893 -0.1929 0.3353 0.050 Uiso 1 1 calc R
H33B H 0.3101 -0.2792 0.3057 0.050 Uiso 1 1 calc R
C34 C 0.3796(3) -0.2216(5) 0.3503(2) 0.0310(15) Uani 1 1 d .
H34A H 0.4107 -0.2483 0.3348 0.037 Uiso 1 1 calc R
H34B H 0.3752 -0.2694 0.3738 0.037 Uiso 1 1 calc R
C35 C 0.4004(3) -0.1199(5) 0.37067(18) 0.0201(11) Uani 1 1 d .
H35 H 0.3684 -0.0967 0.3866 0.024 Uiso 1 1 calc R
C36 C 0.5020(3) -0.2052(5) 0.3983(2) 0.0247(13) Uani 1 1 d .
H36A H 0.4809 -0.2705 0.3955 0.030 Uiso 1 1 calc R
H36B H 0.5335 -0.2076 0.4251 0.030 Uiso 1 1 calc R
C37 C 0.5321(3) -0.1919(5) 0.3598(2) 0.0232(13) Uani 1 1 d .
C38 C 0.5452(3) -0.2768(5) 0.3361(2) 0.0331(16) Uani 1 1 d .
H38 H 0.5324 -0.3409 0.3439 0.040 Uiso 1 1 calc R
C39 C 0.5760(3) -0.2693(6) 0.3022(2) 0.0328(16) Uani 1 1 d .
C40 C 0.5932(3) -0.1756(6) 0.2901(2) 0.0371(17) Uani 1 1 d .
H40 H 0.6130 -0.1694 0.2659 0.044 Uiso 1 1 calc R
C41 C 0.5816(3) -0.0898(6) 0.3130(2) 0.0296(15) Uani 1 1 d .
H41 H 0.5941 -0.0260 0.3045 0.036 Uiso 1 1 calc R
C42 C 0.5517(3) -0.0979(5) 0.3483(2) 0.0213(13) Uani 1 1 d .
C43 C 0.4034(5) 0.5012(8) 0.3266(5) 0.093(4) Uani 1 1 d .
H43A H 0.4003 0.5550 0.3475 0.140 Uiso 1 1 calc R
H43B H 0.3629 0.4820 0.3115 0.140 Uiso 1 1 calc R
H43C H 0.4270 0.5246 0.3052 0.140 Uiso 1 1 calc R
C44 C 0.5901(5) -0.3634(7) 0.2786(3) 0.054(2) Uani 1 1 d .
H44A H 0.6199 -0.3477 0.2604 0.081 Uiso 1 1 calc R
H44B H 0.5530 -0.3883 0.2600 0.081 Uiso 1 1 calc R
H44C H 0.6064 -0.4147 0.3001 0.081 Uiso 1 1 calc R
C45 C 0.6333(3) 0.9352(5) 0.1547(2) 0.0237(13) Uani 1 1 d .
C46 C 0.6788(3) 0.9123(6) 0.1903(2) 0.0358(17) Uani 1 1 d .
H46 H 0.6967 0.8476 0.1929 0.043 Uiso 1 1 calc R
C47 C 0.6977(4) 0.9831(7) 0.2216(3) 0.052(2) Uani 1 1 d .
H47 H 0.7272 0.9655 0.2464 0.062 Uiso 1 1 calc R
C48 C 0.6757(5) 1.0780(10) 0.2182(3) 0.076(4) Uani 1 1 d .
C49 C 0.6303(4) 1.1036(7) 0.1815(3) 0.051(2) Uani 1 1 d .
H49 H 0.6144 1.1697 0.1786 0.062 Uiso 1 1 calc R
C50 C 0.6092(3) 1.0322(5) 0.1500(2) 0.0287(14) Uani 1 1 d .
C51 C 0.5609(3) 1.0573(5) 0.1117(2) 0.0238(13) Uani 1 1 d .
H51A H 0.5430 1.1225 0.1173 0.029 Uiso 1 1 calc R
H51B H 0.5798 1.0654 0.0857 0.029 Uiso 1 1 calc R
C52 C 0.4721(3) 0.9707(4) 0.13480(19) 0.0195(12) Uani 1 1 d .
H52 H 0.4320 0.9480 0.1182 0.023 Uiso 1 1 calc R
C53 C 0.4607(3) 1.0680(5) 0.1567(2) 0.0299(15) Uani 1 1 d .
H53A H 0.4414 1.1163 0.1342 0.036 Uiso 1 1 calc R
H53B H 0.4997 1.0968 0.1714 0.036 Uiso 1 1 calc R
C54 C 0.4204(3) 1.0525(6) 0.1900(2) 0.0376(17) Uani 1 1 d .
H54A H 0.3797 1.0313 0.1750 0.045 Uiso 1 1 calc R
H54B H 0.4163 1.1161 0.2055 0.045 Uiso 1 1 calc R
C55 C 0.4482(3) 0.9714(6) 0.2232(2) 0.0359(17) Uani 1 1 d .
H55A H 0.4877 0.9951 0.2394 0.043 Uiso 1 1 calc R
H55B H 0.4215 0.9606 0.2445 0.043 Uiso 1 1 calc R
C56 C 0.4569(3) 0.8725(6) 0.2008(2) 0.0302(14) Uani 1 1 d .
H56A H 0.4170 0.8453 0.1870 0.036 Uiso 1 1 calc R
H56B H 0.4764 0.8237 0.2230 0.036 Uiso 1 1 calc R
C57 C 0.4958(3) 0.8860(5) 0.16615(18) 0.0224(12) Uani 1 1 d .
H57 H 0.5375 0.9040 0.1814 0.027 Uiso 1 1 calc R
C58 C 0.5314(3) 0.7093(5) 0.1634(2) 0.0275(14) Uani 1 1 d .
H58A H 0.5140 0.6957 0.1897 0.033 Uiso 1 1 calc R
H58B H 0.5746 0.7258 0.1732 0.033 Uiso 1 1 calc R
C59 C 0.5259(3) 0.6181(5) 0.1355(2) 0.0303(15) Uani 1 1 d .
C60 C 0.5055(3) 0.5269(6) 0.1513(3) 0.0413(18) Uani 1 1 d .
H60 H 0.4941 0.5274 0.1792 0.050 Uiso 1 1 calc R
C61 C 0.5012(4) 0.4379(6) 0.1287(3) 0.048(2) Uani 1 1 d .
C62 C 0.5162(4) 0.4386(6) 0.0882(3) 0.048(2) Uani 1 1 d .
H62 H 0.5126 0.3790 0.0713 0.058 Uiso 1 1 calc R
C63 C 0.5375(3) 0.5294(6) 0.0708(3) 0.0393(17) Uani 1 1 d .
H63 H 0.5488 0.5285 0.0429 0.047 Uiso 1 1 calc R
C64 C 0.5416(3) 0.6179(5) 0.0945(2) 0.0265(14) Uani 1 1 d .
C65 C 0.6990(8) 1.1570(13) 0.2517(5) 0.119(5) Uiso 1 1 d .
H65A H 0.6670 1.1761 0.2674 0.178 Uiso 1 1 calc R
H65B H 0.7117 1.2159 0.2369 0.178 Uiso 1 1 calc R
H65C H 0.7335 1.1304 0.2724 0.178 Uiso 1 1 calc R
C66 C 0.4810(5) 0.3404(7) 0.1439(4) 0.072(3) Uani 1 1 d .
H66A H 0.4978 0.2857 0.1290 0.108 Uiso 1 1 calc R
H66B H 0.4368 0.3370 0.1371 0.108 Uiso 1 1 calc R
H66C H 0.4949 0.3343 0.1755 0.108 Uiso 1 1 calc R
C67 C 0.3875(3) 1.0980(5) 0.0050(2) 0.0244(13) Uani 1 1 d .
C68 C 0.4166(3) 1.1901(5) 0.0193(2) 0.0305(15) Uani 1 1 d .
H68 H 0.4503 1.1898 0.0428 0.037 Uiso 1 1 calc R
C69 C 0.3970(3) 1.2780(5) 0.0000(3) 0.0362(17) Uani 1 1 d .
H69 H 0.4174 1.3382 0.0100 0.043 Uiso 1 1 calc R
C70 C 0.3475(3) 1.2819(5) -0.0341(3) 0.0363(17) Uani 1 1 d .
C71 C 0.3212(3) 1.1912(5) -0.0495(2) 0.0274(14) Uani 1 1 d .
H71 H 0.2895 1.1916 -0.0743 0.033 Uiso 1 1 calc R
C72 C 0.3397(3) 1.1001(4) -0.0298(2) 0.0214(12) Uani 1 1 d .
C73 C 0.3088(3) 1.0075(5) -0.0527(2) 0.0246(13) Uani 1 1 d .
H73A H 0.2666 1.0255 -0.0654 0.030 Uiso 1 1 calc R
H73B H 0.3292 0.9905 -0.0772 0.030 Uiso 1 1 calc R
C74 C 0.2859(3) 0.8285(5) -0.0533(2) 0.0260(13) Uani 1 1 d .
H74 H 0.3099 0.8241 -0.0772 0.031 Uiso 1 1 calc R
C75 C 0.2188(3) 0.8353(6) -0.0751(2) 0.0335(15) Uani 1 1 d .
H75A H 0.1936 0.8358 -0.0523 0.040 Uiso 1 1 calc R
H75B H 0.2114 0.8985 -0.0919 0.040 Uiso 1 1 calc R
C76 C 0.2014(3) 0.7468(5) -0.1055(3) 0.0345(17) Uani 1 1 d .
H76A H 0.2254 0.7482 -0.1290 0.041 Uiso 1 1 calc R
H76B H 0.1582 0.7516 -0.1192 0.041 Uiso 1 1 calc R
C77 C 0.2130(3) 0.6480(6) -0.0801(3) 0.0394(18) Uani 1 1 d .
H77A H 0.2045 0.5912 -0.1007 0.047 Uiso 1 1 calc R
H77B H 0.1852 0.6430 -0.0591 0.047 Uiso 1 1 calc R
C78 C 0.2785(3) 0.6413(5) -0.0551(2) 0.0320(15) Uani 1 1 d .
H78A H 0.2830 0.5806 -0.0365 0.038 Uiso 1 1 calc R
H78B H 0.3057 0.6343 -0.0764 0.038 Uiso 1 1 calc R
C79 C 0.2972(3) 0.7329(5) -0.0266(2) 0.0228(13) Uani 1 1 d .
H79 H 0.2727 0.7350 -0.0030 0.027 Uiso 1 1 calc R
C80 C 0.3776(3) 0.6533(5) 0.0300(2) 0.0243(13) Uani 1 1 d .
H80A H 0.4219 0.6446 0.0371 0.029 Uiso 1 1 calc R
H80B H 0.3598 0.5883 0.0191 0.029 Uiso 1 1 calc R
C81 C 0.3558(3) 0.6785(5) 0.0714(2) 0.0247(13) Uani 1 1 d .
C82 C 0.3545(3) 0.6004(6) 0.1016(2) 0.0323(15) Uani 1 1 d .
H82 H 0.3660 0.5350 0.0944 0.039 Uiso 1 1 calc R
C83 C 0.3375(3) 0.6147(6) 0.1406(2) 0.0401(18) Uani 1 1 d .
C84 C 0.3185(3) 0.7119(7) 0.1509(2) 0.043(2) Uani 1 1 d .
H84 H 0.3045 0.7224 0.1775 0.052 Uiso 1 1 calc R
C85 C 0.3202(3) 0.7902(6) 0.1231(2) 0.0320(15) Uani 1 1 d .
H85 H 0.3078 0.8548 0.1307 0.038 Uiso 1 1 calc R
C86 C 0.3403(3) 0.7762(5) 0.0830(2) 0.0212(12) Uani 1 1 d .
C87 C 0.3237(4) 1.3805(6) -0.0545(4) 0.064(3) Uani 1 1 d .
H87A H 0.3217 1.3775 -0.0862 0.096 Uiso 1 1 calc R
H87B H 0.3507 1.4349 -0.0421 0.096 Uiso 1 1 calc R
H87C H 0.2832 1.3928 -0.0485 0.096 Uiso 1 1 calc R
C88 C 0.3389(5) 0.5253(9) 0.1731(3) 0.069(3) Uani 1 1 d .
H88A H 0.3003 0.4895 0.1668 0.104 Uiso 1 1 calc R
H88B H 0.3456 0.5508 0.2032 0.104 Uiso 1 1 calc R
H88C H 0.3717 0.4795 0.1699 0.104 Uiso 1 1 calc R
C89 C 0.4221(7) 0.301(2) 0.6821(5) 0.075(8) Uani 0.50 1 d P
H89A H 0.4164 0.2387 0.6644 0.091 Uiso 0.50 1 calc PR
H89B H 0.4501 0.3443 0.6698 0.091 Uiso 0.50 1 calc PR
C90 C 0.6761(12) 0.506(2) 0.1765(9) 0.109(11) Uani 0.50 1 d P
H90A H 0.6371 0.5332 0.1815 0.131 Uiso 0.50 1 calc PR
H90B H 0.6756 0.5124 0.1448 0.131 Uiso 0.50 1 calc PR
Cl1 Cl 0.35314(15) 0.3612(3) 0.67684(11) 0.0370(8) Uani 0.50 1 d P
Cl2 Cl 0.4560(3) 0.2689(10) 0.73504(16) 0.181(6) Uani 0.50 1 d P
Cl3 Cl 0.6745(6) 0.3916(12) 0.1860(5) 0.227(8) Uani 0.50 1 d P
Cl4 Cl 0.7288(4) 0.5838(11) 0.2011(4) 0.177(6) Uani 0.50 1 d P
N1 N 0.3202(2) -0.0416(4) 0.52659(16) 0.0209(11) Uani 1 1 d .
H1N H 0.2886 -0.0567 0.5087 0.031 Uiso 1 1 d R
N2 N 0.3702(2) 0.1425(4) 0.50850(16) 0.0229(11) Uani 1 1 d .
H2N H 0.4008 0.1603 0.5314 0.034 Uiso 1 1 d R
N3 N 0.4223(2) 0.0538(4) 0.35881(16) 0.0209(10) Uani 1 1 d .
H3N H 0.3820 0.0785 0.3683 0.031 Uiso 1 1 d R
N4 N 0.4577(2) -0.1255(4) 0.40368(15) 0.0172(9) Uani 1 1 d .
H4N H 0.4514 -0.1379 0.4386 0.026 Uiso 1 1 d R
N5 N 0.5122(2) 0.9836(4) 0.10139(15) 0.0203(10) Uani 1 1 d .
H5N H 0.4969 1.0053 0.0769 0.030 Uiso 1 1 d R
N6 N 0.4999(2) 0.7965(4) 0.13962(15) 0.0207(11) Uani 1 1 d .
H6N H 0.4591 0.7833 0.1287 0.031 Uiso 1 1 d R
N7 N 0.3078(2) 0.9180(4) -0.02612(16) 0.0203(10) Uani 1 1 d .
H7N H 0.2799 0.9352 -0.0094 0.030 Uiso 1 1 d R
N8 N 0.3631(2) 0.7284(4) -0.00562(16) 0.0209(11) Uani 1 1 d .
H8N H 0.3838 0.7091 -0.0274 0.025 Uiso 1 1 calc R
O1 O 0.43604(17) 0.0374(3) 0.44928(13) 0.0208(9) Uani 1 1 d .
O2 O 0.44346(17) -0.0140(3) 0.53920(13) 0.0232(9) Uani 1 1 d .
O3 O 0.38959(19) -0.1456(3) 0.47426(14) 0.0272(10) Uani 1 1 d .
O4 O 0.31375(18) 0.0223(4) 0.44391(14) 0.0264(9) Uani 1 1 d .
O5 O 0.5174(2) 0.1610(3) 0.41448(14) 0.0269(10) Uani 1 1 d .
O6 O 0.54204(18) -0.0157(3) 0.37032(14) 0.0237(9) Uani 1 1 d .
O7 O 0.46133(18) 0.8260(3) 0.05164(12) 0.0196(8) Uani 1 1 d .
O8 O 0.57482(17) 0.8830(3) 0.03700(13) 0.0211(9) Uani 1 1 d .
O9 O 0.61356(19) 0.8637(3) 0.12583(14) 0.0252(9) Uani 1 1 d .
O10 O 0.5623(2) 0.6991(3) 0.07837(14) 0.0242(9) Uani 1 1 d .
O11 O 0.40763(19) 1.0156(3) 0.02760(13) 0.0212(9) Uani 1 1 d .
O12 O 0.34243(18) 0.8557(3) 0.05717(14) 0.0235(9) Uani 1 1 d .
Ti1 Ti 0.38925(4) -0.00577(8) 0.48436(3) 0.0168(2) Uani 1 1 d .
Ti2 Ti 0.50000(5) 0.02160(8) 0.41706(3) 0.0174(2) Uani 1 1 d .
Ti3 Ti 0.54367(4) 0.83791(8) 0.08077(3) 0.0161(2) Uani 1 1 d .
Ti4 Ti 0.39781(4) 0.87688(8) 0.01703(3) 0.0160(2) Uani 1 1 d .

loop_
_atom_site_aniso_label
_atom_site_aniso_U_11
_atom_site_aniso_U_22
_atom_site_aniso_U_33
_atom_site_aniso_U_23
_atom_site_aniso_U_13
_atom_site_aniso_U_12
C1 0.019(3) 0.020(3) 0.015(3) -0.003(2) 0.005(2) -0.003(2)
C2 0.030(4) 0.044(5) 0.039(4) -0.009(3) 0.015(3) -0.007(3)
C3 0.032(4) 0.019(3) 0.057(5) -0.001(3) 0.014(3) 0.000(3)
C4 0.032(4) 0.032(4) 0.061(5) 0.008(4) 0.026(4) -0.008(3)
C5 0.023(3) 0.043(4) 0.034(4) 0.006(3) 0.009(3) -0.005(3)
C6 0.010(3) 0.022(3) 0.031(3) 0.001(3) 0.001(2) -0.003(2)
C7 0.033(3) 0.026(3) 0.032(3) 0.005(3) 0.016(3) -0.002(3)
C8 0.016(3) 0.028(3) 0.022(3) -0.002(2) 0.004(2) 0.004(2)
C9 0.030(4) 0.042(4) 0.032(4) 0.001(3) 0.013(3) 0.009(3)
C10 0.036(4) 0.052(5) 0.035(4) -0.006(3) 0.024(3) 0.014(3)
C11 0.044(5) 0.044(5) 0.046(4) -0.009(4) 0.016(4) 0.023(4)
C12 0.036(4) 0.026(4) 0.026(3) 0.000(3) 0.008(3) 0.011(3)
C13 0.017(3) 0.030(3) 0.021(3) 0.000(3) 0.004(2) 0.006(2)
C14 0.037(4) 0.022(3) 0.027(3) 0.004(3) 0.011(3) 0.004(3)
C15 0.025(3) 0.037(4) 0.016(3) 0.006(3) 0.003(2) 0.011(3)
C16 0.037(4) 0.033(4) 0.029(3) 0.007(3) 0.009(3) 0.017(3)
C17 0.037(4) 0.053(5) 0.033(4) 0.016(4) 0.013(3) 0.027(4)
C18 0.023(3) 0.076(6) 0.025(4) 0.010(4) 0.004(3) 0.014(4)
C19 0.014(3) 0.044(4) 0.030(3) -0.004(3) 0.007(3) 0.004(3)
C20 0.016(3) 0.028(3) 0.026(3) 0.001(3) 0.008(2) 0.003(2)
C21 0.064(6) 0.034(5) 0.105(8) 0.022(5) 0.038(6) 0.007(4)
C22 0.063(6) 0.076(7) 0.038(4) 0.025(4) 0.008(4) 0.039(5)
C23 0.031(4) 0.026(4) 0.041(4) 0.003(3) 0.006(3) -0.006(3)
C24 0.040(4) 0.027(4) 0.058(5) -0.019(4) 0.011(4) -0.006(3)
C25 0.063(6) 0.026(4) 0.102(9) -0.012(5) 0.023(6) -0.006(4)
C26 0.041(5) 0.020(4) 0.089(7) 0.006(4) 0.001(5) 0.001(3)
C27 0.038(4) 0.027(4) 0.057(5) 0.003(3) 0.000(4) 0.001(3)
C28 0.035(4) 0.021(3) 0.040(4) -0.002(3) 0.011(3) -0.004(3)
C29 0.041(4) 0.019(3) 0.019(3) 0.003(2) 0.003(3) -0.009(3)
C30 0.021(3) 0.024(3) 0.016(3) -0.001(2) 0.006(2) 0.001(2)
C31 0.024(3) 0.036(4) 0.019(3) 0.004(3) 0.005(2) 0.003(3)
C32 0.025(3) 0.051(5) 0.028(3) -0.005(3) -0.003(3) -0.015(3)
C33 0.044(4) 0.028(4) 0.047(4) -0.004(3) -0.007(4) -0.023(3)
C34 0.036(4) 0.023(3) 0.034(4) 0.001(3) 0.007(3) -0.014(3)
C35 0.022(3) 0.022(3) 0.017(3) -0.002(2) 0.004(2) -0.002(2)
C36 0.018(3) 0.027(3) 0.027(3) -0.002(3) 0.002(2) 0.003(2)
C37 0.019(3) 0.029(3) 0.021(3) -0.001(2) 0.004(2) 0.004(2)
C38 0.038(4) 0.021(3) 0.039(4) -0.009(3) 0.004(3) 0.003(3)
C39 0.027(3) 0.044(4) 0.026(3) -0.007(3) 0.003(3) 0.017(3)
C40 0.033(4) 0.053(5) 0.027(3) -0.011(3) 0.012(3) 0.012(3)
C41 0.022(3) 0.046(4) 0.021(3) -0.003(3) 0.006(3) 0.002(3)
C42 0.015(3) 0.025(3) 0.023(3) -0.002(2) 0.001(2) 0.002(2)
C43 0.076(8) 0.040(6) 0.163(13) 0.028(7) 0.019(8) 0.017(5)
C44 0.070(6) 0.048(5) 0.044(5) -0.010(4) 0.009(4) 0.027(5)
C45 0.017(3) 0.034(4) 0.020(3) -0.007(3) 0.004(2) -0.007(3)
C46 0.024(3) 0.048(4) 0.030(4) 0.007(3) -0.007(3) -0.010(3)
C47 0.054(5) 0.056(6) 0.035(4) 0.000(4) -0.020(4) -0.009(4)
C48 0.067(7) 0.108(10) 0.043(5) -0.022(6) -0.017(5) -0.041(7)
C49 0.055(5) 0.049(5) 0.041(5) -0.013(4) -0.014(4) -0.015(4)
C50 0.027(3) 0.029(4) 0.031(3) -0.004(3) 0.007(3) -0.016(3)
C51 0.026(3) 0.021(3) 0.025(3) -0.001(2) 0.008(3) -0.003(2)
C52 0.019(3) 0.020(3) 0.019(3) -0.001(2) 0.002(2) -0.001(2)
C53 0.039(4) 0.027(4) 0.025(3) -0.001(3) 0.010(3) 0.007(3)
C54 0.040(4) 0.040(4) 0.038(4) -0.004(3) 0.019(3) 0.012(3)
C55 0.035(4) 0.050(5) 0.026(3) -0.011(3) 0.014(3) -0.004(3)
C56 0.031(3) 0.039(4) 0.020(3) 0.003(3) 0.006(3) -0.005(3)
C57 0.021(3) 0.030(3) 0.015(3) 0.001(2) 0.001(2) -0.002(3)
C58 0.036(4) 0.022(3) 0.023(3) 0.005(3) 0.002(3) -0.002(3)
C59 0.022(3) 0.025(4) 0.044(4) 0.010(3) 0.005(3) 0.002(3)
C60 0.036(4) 0.036(4) 0.051(5) 0.018(4) 0.007(3) 0.000(3)
C61 0.042(4) 0.029(4) 0.071(6) 0.010(4) 0.003(4) -0.006(3)
C62 0.044(5) 0.029(4) 0.068(6) -0.007(4) -0.002(4) 0.006(3)
C63 0.041(4) 0.026(4) 0.047(4) 0.005(3) -0.004(3) 0.002(3)
C64 0.024(3) 0.018(3) 0.034(4) 0.007(3) -0.003(3) 0.006(2)
C66 0.077(7) 0.027(5) 0.116(9) 0.015(5) 0.030(6) -0.015(5)
C67 0.023(3) 0.026(3) 0.024(3) -0.010(3) 0.002(2) -0.001(3)
C68 0.026(3) 0.023(3) 0.040(4) -0.002(3) -0.002(3) -0.012(3)
C69 0.028(4) 0.018(3) 0.061(5) -0.005(3) 0.004(3) -0.009(3)
C70 0.024(3) 0.028(4) 0.057(5) 0.016(3) 0.005(3) 0.008(3)
C71 0.020(3) 0.021(3) 0.040(4) 0.003(3) 0.004(3) 0.003(3)
C72 0.015(3) 0.014(3) 0.037(3) 0.000(3) 0.010(2) 0.004(2)
C73 0.024(3) 0.024(3) 0.024(3) -0.003(2) 0.000(2) 0.005(3)
C74 0.020(3) 0.031(4) 0.025(3) -0.006(3) 0.001(2) -0.002(3)
C75 0.025(3) 0.031(4) 0.040(4) 0.002(3) -0.003(3) -0.006(3)
C76 0.015(3) 0.032(4) 0.050(4) 0.000(3) -0.009(3) -0.006(3)
C77 0.028(4) 0.042(4) 0.045(4) -0.005(4) 0.000(3) -0.013(3)
C78 0.032(4) 0.020(3) 0.041(4) 0.001(3) 0.001(3) -0.010(3)
C79 0.015(3) 0.027(3) 0.025(3) 0.000(3) 0.001(2) -0.004(2)
C80 0.027(3) 0.016(3) 0.029(3) 0.004(2) 0.003(3) 0.004(2)
C81 0.014(3) 0.031(3) 0.029(3) 0.007(3) 0.003(2) -0.011(3)
C82 0.033(4) 0.031(4) 0.030(4) 0.008(3) -0.002(3) -0.010(3)
C83 0.038(4) 0.053(5) 0.028(4) 0.011(3) 0.003(3) -0.015(4)
C84 0.037(4) 0.069(6) 0.025(4) -0.003(4) 0.012(3) -0.025(4)
C85 0.023(3) 0.048(4) 0.025(3) -0.005(3) 0.003(3) -0.006(3)
C86 0.012(3) 0.023(3) 0.030(3) -0.002(3) 0.007(2) -0.004(2)
C87 0.041(5) 0.026(4) 0.117(9) 0.000(5) -0.004(5) 0.003(4)
C88 0.072(6) 0.082(7) 0.053(5) 0.035(5) 0.008(5) -0.025(6)
C89 0.031(9) 0.19(3) 0.012(7) -0.014(10) 0.012(6) -0.012(11)
C90 0.083(17) 0.13(2) 0.088(17) -0.046(17) -0.050(14) 0.063(17)
Cl1 0.0253(15) 0.047(2) 0.0382(18) 0.0163(15) 0.0043(13) -0.0067(14)
Cl2 0.050(3) 0.469(19) 0.024(2) 0.040(5) 0.008(2) 0.093(6)
Cl3 0.175(11) 0.209(13) 0.236(14) 0.129(11) -0.117(10) -0.068(10)
Cl4 0.092(6) 0.245(14) 0.183(10) 0.118(10) 0.002(6) 0.004(7)
N1 0.015(2) 0.029(3) 0.019(2) -0.003(2) 0.0028(19) -0.003(2)
N2 0.017(3) 0.033(3) 0.016(2) -0.001(2) -0.0016(19) 0.001(2)
N3 0.027(3) 0.020(3) 0.016(2) -0.0003(19) 0.004(2) 0.002(2)
N4 0.013(2) 0.020(2) 0.019(2) -0.002(2) 0.0029(18) -0.0047(19)
N5 0.027(3) 0.023(3) 0.011(2) -0.001(2) 0.0060(19) 0.001(2)
N6 0.021(3) 0.025(3) 0.016(2) 0.000(2) 0.003(2) 0.000(2)
N7 0.015(2) 0.022(3) 0.024(3) 0.001(2) 0.004(2) 0.005(2)
N8 0.015(2) 0.024(3) 0.022(3) 0.001(2) 0.001(2) 0.001(2)
O1 0.0140(19) 0.031(2) 0.018(2) -0.0043(18) 0.0057(16) 0.0038(17)
O2 0.016(2) 0.033(2) 0.021(2) 0.0008(19) 0.0031(16) 0.0025(18)
O3 0.029(2) 0.029(3) 0.026(2) -0.0028(19) 0.0100(18) -0.0028(19)
O4 0.018(2) 0.033(2) 0.027(2) -0.006(2) 0.0006(17) -0.0027(18)
O5 0.029(2) 0.024(2) 0.028(2) -0.0016(19) 0.0069(19) -0.0083(19)
O6 0.018(2) 0.027(2) 0.026(2) -0.0023(19) 0.0032(17) -0.0027(18)
O7 0.024(2) 0.019(2) 0.0168(19) -0.0022(17) 0.0054(16) -0.0016(17)
O8 0.019(2) 0.023(2) 0.021(2) -0.0009(18) 0.0043(16) 0.0011(18)
O9 0.024(2) 0.025(2) 0.024(2) -0.0037(18) -0.0004(17) 0.0019(18)
O10 0.030(2) 0.017(2) 0.026(2) 0.0021(17) 0.0063(18) 0.0081(18)
O11 0.028(2) 0.014(2) 0.0186(19) -0.0021(16) -0.0015(16) 0.0029(17)
O12 0.020(2) 0.022(2) 0.030(2) -0.0006(18) 0.0084(17) 0.0019(17)
Ti1 0.0146(5) 0.0189(5) 0.0172(5) -0.0006(4) 0.0039(4) 0.0002(4)
Ti2 0.0165(5) 0.0212(5) 0.0151(5) -0.0017(4) 0.0045(4) -0.0050(4)
Ti3 0.0159(5) 0.0175(5) 0.0144(5) -0.0006(4) 0.0016(4) 0.0024(4)
Ti4 0.0140(5) 0.0175(5) 0.0164(5) -0.0007(4) 0.0029(4) 0.0003(4)

loop_
_atom_type_symbol
_atom_type_description
_atom_type_scat_dispersion_real
_atom_type_scat_dispersion_imag
_atom_type_scat_source
C C 0.0033 0.0016 'International Tables Vol C Tables 4.2.6.8 and 6.1.1.4'
H H 0.0000 0.0000 'International Tables Vol C Tables 4.2.6.8 and 6.1.1.4'
N N 0.0061 0.0033 'International Tables Vol C Tables 4.2.6.8 and 6.1.1.4'
O O 0.0106 0.0060 'International Tables Vol C Tables 4.2.6.8 and 6.1.1.4'
Cl Cl 0.1484 0.1585 'International Tables Vol C Tables 4.2.6.8 and 6.1.1.4'
Ti Ti 0.2776 0.4457 'International Tables Vol C Tables 4.2.6.8 and 6.1.1.4'

loop_
_geom_angle_atom_site_label_1
_geom_angle_atom_site_label_2
_geom_angle_atom_site_label_3
_geom_angle
_geom_angle_site_symmetry_1
_geom_angle_site_symmetry_3
O3 C1 C6 122.8(5) . .
O3 C1 C2 118.7(5) . .
C6 C1 C2 118.5(6) . .
C3 C2 C1 122.4(7) . .
C3 C2 H2 118.8 . .
C1 C2 H2 118.8 . .
C2 C3 C4 120.7(7) . .
C2 C3 H3 119.7 . .
C4 C3 H3 119.7 . .
C3 C4 C5 116.5(7) . .
C3 C4 C21 123.0(7) . .
C5 C4 C21 120.5(7) . .
C6 C5 C4 124.1(6) . .
C6 C5 H5 118.0 . .
C4 C5 H5 118.0 . .
C5 C6 C1 117.9(6) . .
C5 C6 C7 115.9(6) . .
C1 C6 C7 125.6(6) . .
N1 C7 C6 117.2(5) . .
N1 C7 H7A 108.0 . .
C6 C7 H7A 108.0 . .
N1 C7 H7B 108.0 . .
C6 C7 H7B 108.0 . .
H7A C7 H7B 107.2 . .
N1 C8 C13 110.8(5) . .
N1 C8 C9 112.9(5) . .
C13 C8 C9 111.2(5) . .
N1 C8 H8 107.2 . .
C13 C8 H8 107.2 . .
C9 C8 H8 107.2 . .
C10 C9 C8 109.9(6) . .
C10 C9 H9A 109.7 . .
C8 C9 H9A 109.7 . .
C10 C9 H9B 109.7 . .
C8 C9 H9B 109.7 . .
H9A C9 H9B 108.2 . .
C11 C10 C9 111.4(6) . .
C11 C10 H10A 109.3 . .
C9 C10 H10A 109.3 . .
C11 C10 H10B 109.3 . .
C9 C10 H10B 109.3 . .
H10A C10 H10B 108.0 . .
C10 C11 C12 111.3(6) . .
C10 C11 H11A 109.4 . .
C12 C11 H11A 109.4 . .
C10 C11 H11B 109.4 . .
C12 C11 H11B 109.4 . .
H11A C11 H11B 108.0 . .
C13 C12 C11 112.7(6) . .
C13 C12 H12A 109.1 . .
C11 C12 H12A 109.1 . .
C13 C12 H12B 109.1 . .
C11 C12 H12B 109.1 . .
H12A C12 H12B 107.8 . .
N2 C13 C8 108.1(5) . .
N2 C13 C12 113.3(5) . .
C8 C13 C12 110.5(5) . .
N2 C13 H13 108.2 . .
C8 C13 H13 108.2 . .
C12 C13 H13 108.2 . .
C15 C14 N2 114.2(5) . .
C15 C14 H14A 108.7 . .
N2 C14 H14A 108.7 . .
C15 C14 H14B 108.7 . .
N2 C14 H14B 108.7 . .
H14A C14 H14B 107.6 . .
C20 C15 C16 118.0(6) . .
C20 C15 C14 125.0(6) . .
C16 C15 C14 117.0(6) . .
C17 C16 C15 123.3(7) . .
C17 C16 H16 118.3 . .
C15 C16 H16 118.3 . .
C16 C17 C18 117.1(7) . .
C16 C17 C22 122.4(8) . .
C18 C17 C22 120.4(7) . .
C19 C18 C17 122.3(7) . .
C19 C18 H18 118.8 . .
C17 C18 H18 118.8 . .
C18 C19 C20 119.1(7) . .
C18 C19 H19 120.4 . .
C20 C19 H19 120.4 . .
O4 C20 C15 123.5(5) . .
O4 C20 C19 116.5(6) . .
C15 C20 C19 120.0(6) . .
C4 C21 H21A 109.5 . .
C4 C21 H21B 109.5 . .
H21A C21 H21B 109.5 . .
C4 C21 H21C 109.5 . .
H21A C21 H21C 109.5 . .
H21B C21 H21C 109.5 . .
C17 C22 H22A 109.5 . .
C17 C22 H22B 109.5 . .
H22A C22 H22B 109.5 . .
C17 C22 H22C 109.5 . .
H22A C22 H22C 109.5 . .
H22B C22 H22C 109.5 . .
O5 C23 C24 121.5(7) . .
O5 C23 C28 121.3(6) . .
C24 C23 C28 117.1(7) . .
C23 C24 C25 121.5(8) . .
C23 C24 H24 119.2 . .
C25 C24 H24 119.2 . .
C26 C25 C24 122.6(8) . .
C26 C25 H25 118.7 . .
C24 C25 H25 118.7 . .
C25 C26 C27 115.7(8) . .
C25 C26 C43 123.9(10) . .
C27 C26 C43 120.3(10) . .
C28 C27 C26 121.9(7) . .
C28 C27 H27 119.1 . .
C26 C27 H27 119.1 . .
C27 C28 C23 121.1(7) . .
C27 C28 C29 117.9(6) . .
C23 C28 C29 120.9(6) . .
N3 C29 C28 110.8(5) . .
N3 C29 H29A 109.5 . .
C28 C29 H29A 109.5 . .
N3 C29 H29B 109.5 . .
C28 C29 H29B 109.5 . .
H29A C29 H29B 108.1 . .
N3 C30 C35 107.3(4) . .
N3 C30 C31 113.9(5) . .
C35 C30 C31 109.7(5) . .
N3 C30 H30 108.6 . .
C35 C30 H30 108.6 . .
C31 C30 H30 108.6 . .
C32 C31 C30 112.6(5) . .
C32 C31 H31A 109.1 . .
C30 C31 H31A 109.1 . .
C32 C31 H31B 109.1 . .
C30 C31 H31B 109.1 . .
H31A C31 H31B 107.8 . .
C31 C32 C33 110.0(6) . .
C31 C32 H32A 109.7 . .
C33 C32 H32A 109.7 . .
C31 C32 H32B 109.7 . .
C33 C32 H32B 109.7 . .
H32A C32 H32B 108.2 . .
C34 C33 C32 111.4(6) . .
C34 C33 H33A 109.4 . .
C32 C33 H33A 109.4 . .
C34 C33 H33B 109.4 . .
C32 C33 H33B 109.4 . .
H33A C33 H33B 108.0 . .
C33 C34 C35 111.4(6) . .
C33 C34 H34A 109.3 . .
C35 C34 H34A 109.3 . .
C33 C34 H34B 109.3 . .
C35 C34 H34B 109.3 . .
H34A C34 H34B 108.0 . .
N4 C35 C30 111.2(5) . .
N4 C35 C34 113.3(5) . .
C30 C35 C34 111.9(5) . .
N4 C35 H35 106.6 . .
C30 C35 H35 106.6 . .
C34 C35 H35 106.6 . .
N4 C36 C37 115.0(5) . .
N4 C36 H36A 108.5 . .
C37 C36 H36A 108.5 . .
N4 C36 H36B 108.5 . .
C37 C36 H36B 108.5 . .
H36A C36 H36B 107.5 . .
C42 C37 C38 118.7(6) . .
C42 C37 C36 121.6(6) . .
C38 C37 C36 119.6(6) . .
C39 C38 C37 121.9(7) . .
C39 C38 H38 119.1 . .
C37 C38 H38 119.1 . .
C38 C39 C40 119.0(6) . .
C38 C39 C44 119.7(7) . .
C40 C39 C44 121.3(7) . .
C39 C40 C41 120.9(6) . .
C39 C40 H40 119.6 . .
C41 C40 H40 119.6 . .
C40 C41 C42 120.1(7) . .
C40 C41 H41 120.0 . .
C42 C41 H41 120.0 . .
O6 C42 C37 121.2(5) . .
O6 C42 C41 119.4(6) . .
C37 C42 C41 119.5(6) . .
C26 C43 H43A 109.5 . .
C26 C43 H43B 109.5 . .
H43A C43 H43B 109.5 . .
C26 C43 H43C 109.5 . .
H43A C43 H43C 109.5 . .
H43B C43 H43C 109.5 . .
C39 C44 H44A 109.5 . .
C39 C44 H44B 109.5 . .
H44A C44 H44B 109.5 . .
C39 C44 H44C 109.5 . .
H44A C44 H44C 109.5 . .
H44B C44 H44C 109.5 . .
O9 C45 C46 118.9(6) . .
O9 C45 C50 121.3(5) . .
C46 C45 C50 119.8(6) . .
C47 C46 C45 119.9(8) . .
C47 C46 H46 120.1 . .
C45 C46 H46 120.1 . .
C48 C47 C46 122.0(8) . .
C48 C47 H47 119.0 . .
C46 C47 H47 119.0 . .
C47 C48 C49 118.9(9) . .
C47 C48 C65 121.6(10) . .
C49 C48 C65 119.5(13) . .
C50 C49 C48 120.1(9) . .
C50 C49 H49 120.0 . .
C48 C49 H49 120.0 . .
C49 C50 C45 119.2(7) . .
C49 C50 C51 120.8(7) . .
C45 C50 C51 120.0(6) . .
N5 C51 C50 115.3(5) . .
N5 C51 H51A 108.5 . .
C50 C51 H51A 108.5 . .
N5 C51 H51B 108.5 . .
C50 C51 H51B 108.5 . .
H51A C51 H51B 107.5 . .
C53 C52 N5 112.8(5) . .
C53 C52 C57 114.7(5) . .
N5 C52 C57 110.0(5) . .
C53 C52 H52 106.2 . .
N5 C52 H52 106.2 . .
C57 C52 H52 106.2 . .
C52 C53 C54 111.5(6) . .
C52 C53 H53A 109.3 . .
C54 C53 H53A 109.3 . .
C52 C53 H53B 109.3 . .
C54 C53 H53B 109.3 . .
H53A C53 H53B 108.0 . .
C53 C54 C55 109.4(6) . .
C53 C54 H54A 109.8 . .
C55 C54 H54A 109.8 . .
C53 C54 H54B 109.8 . .
C55 C54 H54B 109.8 . .
H54A C54 H54B 108.2 . .
C56 C55 C54 111.9(6) . .
C56 C55 H55A 109.2 . .
C54 C55 H55A 109.2 . .
C56 C55 H55B 109.2 . .
C54 C55 H55B 109.2 . .
H55A C55 H55B 107.9 . .
C55 C56 C57 111.3(6) . .
C55 C56 H56A 109.4 . .
C57 C56 H56A 109.4 . .
C55 C56 H56B 109.4 . .
C57 C56 H56B 109.4 . .
H56A C56 H56B 108.0 . .
N6 C57 C52 107.2(4) . .
N6 C57 C56 114.1(5) . .
C52 C57 C56 111.3(5) . .
N6 C57 H57 108.0 . .
C52 C57 H57 108.0 . .
C56 C57 H57 108.0 . .
N6 C58 C59 111.8(5) . .
N6 C58 H58A 109.3 . .
C59 C58 H58A 109.3 . .
N6 C58 H58B 109.3 . .
C59 C58 H58B 109.3 . .
H58A C58 H58B 107.9 . .
C64 C59 C60 118.2(7) . .
C64 C59 C58 122.1(6) . .
C60 C59 C58 119.7(7) . .
C61 C60 C59 123.9(8) . .
C61 C60 H60 118.0 . .
C59 C60 H60 118.0 . .
C62 C61 C60 117.4(7) . .
C62 C61 C66 116.4(9) . .
C60 C61 C66 126.2(9) . .
C61 C62 C63 120.6(8) . .
C61 C62 H62 119.7 . .
C63 C62 H62 119.7 . .
C64 C63 C62 120.6(8) . .
C64 C63 H63 119.7 . .
C62 C63 H63 119.7 . .
O10 C64 C63 119.4(7) . .
O10 C64 C59 121.3(6) . .
C63 C64 C59 119.2(6) . .
C48 C65 H65A 109.5 . .
C48 C65 H65B 109.5 . .
H65A C65 H65B 109.5 . .
C48 C65 H65C 109.5 . .
H65A C65 H65C 109.5 . .
H65B C65 H65C 109.5 . .
C61 C66 H66A 109.5 . .
C61 C66 H66B 109.5 . .
H66A C66 H66B 109.5 . .
C61 C66 H66C 109.5 . .
H66A C66 H66C 109.5 . .
H66B C66 H66C 109.5 . .
O11 C67 C72 124.7(6) . .
O11 C67 C68 117.0(5) . .
C72 C67 C68 118.3(6) . .
C69 C68 C67 121.0(6) . .
C69 C68 H68 119.5 . .
C67 C68 H68 119.5 . .
C68 C69 C70 121.3(6) . .
C68 C69 H69 119.4 . .
C70 C69 H69 119.4 . .
C69 C70 C71 117.4(6) . .
C69 C70 C87 121.5(7) . .
C71 C70 C87 121.1(7) . .
C72 C71 C70 122.4(6) . .
C72 C71 H71 118.8 . .
C70 C71 H71 118.8 . .
C67 C72 C71 119.4(6) . .
C67 C72 C73 124.8(5) . .
C71 C72 C73 115.4(6) . .
N7 C73 C72 116.9(5) . .
N7 C73 H73A 108.1 . .
C72 C73 H73A 108.1 . .
N7 C73 H73B 108.1 . .
C72 C73 H73B 108.1 . .
H73A C73 H73B 107.3 . .
N7 C74 C79 111.0(5) . .
N7 C74 C75 113.2(5) . .
C79 C74 C75 109.8(5) . .
N7 C74 H74 107.5 . .
C79 C74 H74 107.5 . .
C75 C74 H74 107.5 . .
C76 C75 C74 110.1(6) . .
C76 C75 H75A 109.6 . .
C74 C75 H75A 109.6 . .
C76 C75 H75B 109.6 . .
C74 C75 H75B 109.6 . .
H75A C75 H75B 108.2 . .
C75 C76 C77 110.4(6) . .
C75 C76 H76A 109.6 . .
C77 C76 H76A 109.6 . .
C75 C76 H76B 109.6 . .
C77 C76 H76B 109.6 . .
H76A C76 H76B 108.1 . .
C76 C77 C78 111.3(6) . .
C76 C77 H77A 109.4 . .
C78 C77 H77A 109.4 . .
C76 C77 H77B 109.4 . .
C78 C77 H77B 109.4 . .
H77A C77 H77B 108.0 . .
C79 C78 C77 112.4(6) . .
C79 C78 H78A 109.1 . .
C77 C78 H78A 109.1 . .
C79 C78 H78B 109.1 . .
C77 C78 H78B 109.1 . .
H78A C78 H78B 107.9 . .
N8 C79 C74 108.6(5) . .
N8 C79 C78 111.2(5) . .
C74 C79 C78 110.8(5) . .
N8 C79 H79 108.7 . .
C74 C79 H79 108.7 . .
C78 C79 H79 108.7 . .
N8 C80 C81 115.4(5) . .
N8 C80 H80A 108.4 . .
C81 C80 H80A 108.4 . .
N8 C80 H80B 108.4 . .
C81 C80 H80B 108.4 . .
H80A C80 H80B 107.5 . .
C82 C81 C86 118.3(6) . .
C82 C81 C80 117.3(6) . .
C86 C81 C80 124.2(5) . .
C83 C82 C81 122.7(7) . .
C83 C82 H82 118.7 . .
C81 C82 H82 118.7 . .
C82 C83 C84 118.6(7) . .
C82 C83 C88 119.9(8) . .
C84 C83 C88 121.4(8) . .
C85 C84 C83 120.7(7) . .
C85 C84 H84 119.6 . .
C83 C84 H84 119.6 . .
C84 C85 C86 120.7(7) . .
C84 C85 H85 119.7 . .
C86 C85 H85 119.7 . .
O12 C86 C81 122.6(5) . .
O12 C86 C85 118.6(6) . .
C81 C86 C85 118.8(6) . .
C70 C87 H87A 109.5 . .
C70 C87 H87B 109.5 . .
H87A C87 H87B 109.5 . .
C70 C87 H87C 109.5 . .
H87A C87 H87C 109.5 . .
H87B C87 H87C 109.5 . .
C83 C88 H88A 109.5 . .
C83 C88 H88B 109.5 . .
H88A C88 H88B 109.5 . .
C83 C88 H88C 109.5 . .
H88A C88 H88C 109.5 . .
H88B C88 H88C 109.5 . .
Cl2 C89 Cl1 115.5(9) . .
Cl2 C89 H89A 108.4 . .
Cl1 C89 H89A 108.4 . .
Cl2 C89 H89B 108.4 . .
Cl1 C89 H89B 108.4 . .
H89A C89 H89B 107.5 . .
Cl3 C90 Cl4 124.7(14) . .
Cl3 C90 H90A 106.2 . .
Cl4 C90 H90A 106.2 . .
Cl3 C90 H90B 106.2 . .
Cl4 C90 H90B 106.2 . .
H90A C90 H90B 106.4 . .
C7 N1 C8 111.2(5) . .
C7 N1 Ti1 115.7(4) . .
C8 N1 Ti1 107.9(3) . .
C7 N1 H1N 103.6 . .
C8 N1 H1N 113.6 . .
Ti1 N1 H1N 104.8 . .
C13 N2 C14 113.5(5) . .
C13 N2 Ti1 112.6(4) . .
C14 N2 Ti1 110.1(4) . .
C13 N2 H2N 104.9 . .
C14 N2 H2N 106.0 . .
Ti1 N2 H2N 109.4 . .
C30 N3 C29 112.6(4) . .
C30 N3 Ti2 108.4(3) . .
C29 N3 Ti2 110.5(4) . .
C30 N3 H3N 103.5 . .
C29 N3 H3N 108.0 . .
Ti2 N3 H3N 113.7 . .
C36 N4 C35 118.0(5) . .
C36 N4 Ti2 112.6(3) . .
C35 N4 Ti2 112.0(4) . .
C36 N4 H4N 102.2 . .
C35 N4 H4N 114.7 . .
Ti2 N4 H4N 94.5 . .
C51 N5 C52 116.6(5) . .
C51 N5 Ti3 112.7(4) . .
C52 N5 Ti3 111.5(4) . .
C51 N5 H5N 97.4 . .
C52 N5 H5N 118.4 . .
Ti3 N5 H5N 98.1 . .
C57 N6 C58 115.7(5) . .
C57 N6 Ti3 109.6(4) . .
C58 N6 Ti3 110.3(4) . .
C57 N6 H6N 101.3 . .
C58 N6 H6N 112.2 . .
Ti3 N6 H6N 107.3 . .
C73 N7 C74 111.9(5) . .
C73 N7 Ti4 115.2(4) . .
C74 N7 Ti4 107.6(3) . .
C73 N7 H7N 101.7 . .
C74 N7 H7N 109.4 . .
Ti4 N7 H7N 110.8 . .
C80 N8 C79 114.1(5) . .
C80 N8 Ti4 110.7(4) . .
C79 N8 Ti4 111.4(4) . .
C80 N8 H8N 106.7 . .
C79 N8 H8N 106.7 . .
Ti4 N8 H8N 106.7 . .
Ti1 O1 Ti2 152.9(3) . .
Ti2 O2 Ti1 158.9(3) 2_656 .
C1 O3 Ti1 134.6(4) . .
C20 O4 Ti1 124.9(4) . .
C23 O5 Ti2 135.6(4) . .
C42 O6 Ti2 138.2(4) . .
Ti4 O7 Ti3 149.8(3) . .
Ti3 O8 Ti4 156.6(3) . 2_655
C45 O9 Ti3 137.9(4) . .
C64 O10 Ti3 133.5(4) . .
C67 O11 Ti4 134.3(4) . .
C86 O12 Ti4 127.0(4) . .
O1 Ti1 O3 101.46(19) . .
O1 Ti1 O2 102.56(18) . .
O3 Ti1 O2 94.0(2) . .
O1 Ti1 O4 95.14(19) . .
O3 Ti1 O4 96.5(2) . .
O2 Ti1 O4 157.22(18) . .
O1 Ti1 N2 95.6(2) . .
O3 Ti1 N2 163.0(2) . .
O2 Ti1 N2 83.04(19) . .
O4 Ti1 N2 81.05(19) . .
O1 Ti1 N1 171.6(2) . .
O3 Ti1 N1 85.03(19) . .
O2 Ti1 N1 82.14(18) . .
O4 Ti1 N1 78.68(18) . .
N2 Ti1 N1 77.95(19) . .
O2 Ti2 O5 100.0(2) 2_656 .
O2 Ti2 O1 97.62(18) 2_656 .
O5 Ti2 O1 95.51(19) . .
O2 Ti2 O6 97.24(18) 2_656 .
O5 Ti2 O6 94.87(19) . .
O1 Ti2 O6 160.11(18) . .
O2 Ti2 N4 97.6(2) 2_656 .
O5 Ti2 N4 162.47(19) . .
O1 Ti2 N4 81.61(18) . .
O6 Ti2 N4 83.39(18) . .
O2 Ti2 N3 174.8(2) 2_656 .
O5 Ti2 N3 85.24(19) . .
O1 Ti2 N3 81.76(17) . .
O6 Ti2 N3 82.25(18) . .
N4 Ti2 N3 77.25(18) . .
O8 Ti3 O10 100.35(19) . .
O8 Ti3 O7 98.98(17) . .
O10 Ti3 O7 95.89(19) . .
O8 Ti3 O9 96.37(18) . .
O10 Ti3 O9 92.65(19) . .
O7 Ti3 O9 160.78(18) . .
O8 Ti3 N5 96.99(19) . .
O10 Ti3 N5 162.60(19) . .
O7 Ti3 N5 82.77(18) . .
O9 Ti3 N5 83.95(18) . .
O8 Ti3 N6 173.70(19) . .
O10 Ti3 N6 85.95(18) . .
O7 Ti3 N6 80.40(17) . .
O9 Ti3 N6 83.07(18) . .
N5 Ti3 N6 76.71(18) . .
O7 Ti4 O11 102.54(19) . .
O7 Ti4 O8 101.29(18) . 2_655
O11 Ti4 O8 93.72(18) . 2_655
O7 Ti4 O12 95.60(18) . .
O11 Ti4 O12 95.69(18) . .
O8 Ti4 O12 158.38(18) 2_655 .
O7 Ti4 N8 92.74(19) . .
O11 Ti4 N8 164.61(18) . .
O8 Ti4 N8 84.87(19) 2_655 .
O12 Ti4 N8 80.91(18) . .
O7 Ti4 N7 170.40(19) . .
O11 Ti4 N7 85.87(18) . .
O8 Ti4 N7 82.54(18) 2_655 .
O12 Ti4 N7 78.79(18) . .
N8 Ti4 N7 78.75(18) . .

loop_
_geom_bond_atom_site_label_1
_geom_bond_atom_site_label_2
_geom_bond_distance
_geom_bond_site_symmetry_2
C1 O3 1.360(7) .
C1 C6 1.390(8) .
C1 C2 1.397(10) .
C2 C3 1.343(11) .
C2 H2 0.9500 .
C3 C4 1.388(10) .
C3 H3 0.9500 .
C4 C5 1.392(11) .
C4 C21 1.547(11) .
C5 C6 1.369(9) .
C5 H5 0.9500 .
C6 C7 1.513(9) .
C7 N1 1.482(8) .
C7 H7A 0.9900 .
C7 H7B 0.9900 .
C8 N1 1.497(8) .
C8 C13 1.519(9) .
C8 C9 1.543(9) .
C8 H8 1.0000 .
C9 C10 1.522(10) .
C9 H9A 0.9900 .
C9 H9B 0.9900 .
C10 C11 1.508(12) .
C10 H10A 0.9900 .
C10 H10B 0.9900 .
C11 C12 1.530(10) .
C11 H11A 0.9900 .
C11 H11B 0.9900 .
C12 C13 1.529(9) .
C12 H12A 0.9900 .
C12 H12B 0.9900 .
C13 N2 1.468(7) .
C13 H13 1.0000 .
C14 C15 1.503(9) .
C14 N2 1.515(8) .
C14 H14A 0.9900 .
C14 H14B 0.9900 .
C15 C20 1.389(10) .
C15 C16 1.411(9) .
C16 C17 1.368(10) .
C16 H16 0.9500 .
C17 C18 1.399(13) .
C17 C22 1.505(10) .
C18 C19 1.376(11) .
C18 H18 0.9500 .
C19 C20 1.417(9) .
C19 H19 0.9500 .
C20 O4 1.370(8) .
C21 H21A 0.9800 .
C21 H21B 0.9800 .
C21 H21C 0.9800 .
C22 H22A 0.9800 .
C22 H22B 0.9800 .
C22 H22C 0.9800 .
C23 O5 1.330(8) .
C23 C24 1.349(10) .
C23 C28 1.408(10) .
C24 C25 1.425(13) .
C24 H24 0.9500 .
C25 C26 1.351(14) .
C25 H25 0.9500 .
C26 C27 1.420(11) .
C26 C43 1.478(13) .
C27 C28 1.380(10) .
C27 H27 0.9500 .
C28 C29 1.542(9) .
C29 N3 1.483(8) .
C29 H29A 0.9900 .
C29 H29B 0.9900 .
C30 N3 1.474(7) .
C30 C35 1.525(8) .
C30 C31 1.543(8) .
C30 H30 1.0000 .
C31 C32 1.502(10) .
C31 H31A 0.9900 .
C31 H31B 0.9900 .
C32 C33 1.544(10) .
C32 H32A 0.9900 .
C32 H32B 0.9900 .
C33 C34 1.486(10) .
C33 H33A 0.9900 .
C33 H33B 0.9900 .
C34 C35 1.535(9) .
C34 H34A 0.9900 .
C34 H34B 0.9900 .
C35 N4 1.493(7) .
C35 H35 1.0000 .
C36 N4 1.491(8) .
C36 C37 1.498(9) .
C36 H36A 0.9900 .
C36 H36B 0.9900 .
C37 C42 1.399(9) .
C37 C38 1.414(9) .
C38 C39 1.373(10) .
C38 H38 0.9500 .
C39 C40 1.384(11) .
C39 C44 1.520(10) .
C40 C41 1.399(10) .
C40 H40 0.9500 .
C41 C42 1.401(9) .
C41 H41 0.9500 .
C42 O6 1.334(7) .
C43 H43A 0.9800 .
C43 H43B 0.9800 .
C43 H43C 0.9800 .
C44 H44A 0.9800 .
C44 H44B 0.9800 .
C44 H44C 0.9800 .
C45 O9 1.328(7) .
C45 C46 1.398(9) .
C45 C50 1.402(10) .
C46 C47 1.366(11) .
C46 H46 0.9500 .
C47 C48 1.359(16) .
C47 H47 0.9500 .
C48 C49 1.425(13) .
C48 C65 1.506(18) .
C49 C50 1.386(10) .
C49 H49 0.9500 .
C50 C51 1.494(9) .
C51 N5 1.464(8) .
C51 H51A 0.9900 .
C51 H51B 0.9900 .
C52 C53 1.512(9) .
C52 N5 1.513(7) .
C52 C57 1.524(8) .
C52 H52 1.0000 .
C53 C54 1.519(9) .
C53 H53A 0.9900 .
C53 H53B 0.9900 .
C54 C55 1.546(11) .
C54 H54A 0.9900 .
C54 H54B 0.9900 .
C55 C56 1.522(10) .
C55 H55A 0.9900 .
C55 H55B 0.9900 .
C56 C57 1.526(8) .
C56 H56A 0.9900 .
C56 H56B 0.9900 .
C57 N6 1.466(8) .
C57 H57 1.0000 .
C58 N6 1.487(8) .
C58 C59 1.488(10) .
C58 H58A 0.9900 .
C58 H58B 0.9900 .
C59 C64 1.389(10) .
C59 C60 1.424(10) .
C60 C61 1.375(12) .
C60 H60 0.9500 .
C61 C62 1.368(13) .
C61 C66 1.486(11) .
C62 C63 1.447(12) .
C62 H62 0.9500 .
C63 C64 1.387(10) .
C63 H63 0.9500 .
C64 O10 1.318(8) .
C65 H65A 0.9800 .
C65 H65B 0.9800 .
C65 H65C 0.9800 .
C66 H66A 0.9800 .
C66 H66B 0.9800 .
C66 H66C 0.9800 .
C67 O11 1.338(8) .
C67 C72 1.375(9) .
C67 C68 1.426(9) .
C68 C69 1.355(10) .
C68 H68 0.9500 .
C69 C70 1.389(10) .
C69 H69 0.9500 .
C70 C71 1.392(10) .
C70 C87 1.517(11) .
C71 C72 1.391(9) .
C71 H71 0.9500 .
C72 C73 1.529(8) .
C73 N7 1.456(8) .
C73 H73A 0.9900 .
C73 H73B 0.9900 .
C74 N7 1.495(8) .
C74 C79 1.519(9) .
C74 C75 1.542(8) .
C74 H74 1.0000 .
C75 C76 1.519(10) .
C75 H75A 0.9900 .
C75 H75B 0.9900 .
C76 C77 1.535(11) .
C76 H76A 0.9900 .
C76 H76B 0.9900 .
C77 C78 1.537(10) .
C77 H77A 0.9900 .
C77 H77B 0.9900 .
C78 C79 1.525(9) .
C78 H78A 0.9900 .
C78 H78B 0.9900 .
C79 N8 1.508(7) .
C79 H79 1.0000 .
C80 N8 1.487(8) .
C80 C81 1.502(9) .
C80 H80A 0.9900 .
C80 H80B 0.9900 .
C81 C82 1.410(9) .
C81 C86 1.415(9) .
C82 C83 1.356(10) .
C82 H82 0.9500 .
C83 C84 1.422(12) .
C83 C88 1.562(11) .
C84 C85 1.363(11) .
C84 H84 0.9500 .
C85 C86 1.420(9) .
C85 H85 0.9500 .
C86 O12 1.339(7) .
C87 H87A 0.9800 .
C87 H87B 0.9800 .
C87 H87C 0.9800 .
C88 H88A 0.9800 .
C88 H88B 0.9800 .
C88 H88C 0.9800 .
C89 Cl2 1.733(17) .
C89 Cl1 1.73(2) .
C89 H89A 0.9900 .
C89 H89B 0.9900 .
C90 Cl3 1.56(3) .
C90 Cl4 1.65(3) .
C90 H90A 0.9900 .
C90 H90B 0.9900 .
N1 Ti1 2.274(5) .
N1 H1N 0.8415 .
N2 Ti1 2.189(5) .
N2 H2N 0.9257 .
N3 Ti2 2.312(5) .
N3 H3N 1.0605 .
N4 Ti2 2.190(5) .
N4 H4N 1.1365 .
N5 Ti3 2.208(5) .
N5 H5N 0.8285 .
N6 Ti3 2.309(5) .
N6 H6N 0.9356 .
N7 Ti4 2.280(5) .
N7 H7N 0.9202 .
N8 Ti4 2.198(5) .
N8 H8N 0.9300 .
O1 Ti1 1.755(4) .
O1 Ti2 1.920(4) .
O2 Ti2 1.747(4) 2_656
O2 Ti1 1.907(4) .
O3 Ti1 1.895(5) .
O4 Ti1 1.954(4) .
O5 Ti2 1.908(5) .
O6 Ti2 1.947(4) .
O7 Ti4 1.759(4) .
O7 Ti3 1.914(4) .
O8 Ti3 1.755(4) .
O8 Ti4 1.902(4) 2_655
O9 Ti3 1.933(4) .
O10 Ti3 1.906(4) .
O11 Ti4 1.888(4) .
O12 Ti4 1.949(4) .
Ti2 O2 1.747(4) 2_656
Ti4 O8 1.902(4) 2_655

loop_
_geom_hbond_atom_site_label_D
_geom_hbond_atom_site_label_H
_geom_hbond_atom_site_label_A
_geom_hbond_distance_DH
_geom_hbond_distance_HA
_geom_hbond_distance_DA
_geom_hbond_angle_DHA
_geom_hbond_site_symmetry_A
N8 H8N O10 0.93 2.18 3.093(7) 167.1 2_655
N5 H5N O11 0.83 2.29 2.997(6) 142.8 .
N4 H4N O3 1.14 1.94 2.924(6) 142.1 .
N2 H2N O5 0.93 2.25 3.153(7) 164.7 2_656
